data_4082849
loop_
_publ_author_name
'Braunschweig, Holger'
'Dellermann, Theresa'
'Dewhurst, Rian D.'
'Mies, Jan'
'Radacki, Krzysztof'
'Stellwag-Konertz, Sascha'
'Vargas, Alfredo'

_publ_section_title
;
 StrainedansaHalf-Sandwich Complexes of Ruthenium and Osmium and a
 Non-Iron Metallopolymer by Ring-Opening Polymerization
;
_journal_issue 7
_journal_name_full Organometallics
_journal_page_first 1536
_journal_paper_doi 10.1021/om500111r
_journal_volume 33
_journal_year 2014
_chemical_formula_moiety 'C11 H16 O2 Ru Si2'
_chemical_formula_sum 'C11 H16 O2 Ru Si2'
_chemical_formula_weight 337.49
_chemical_name_common
;
?
;
_chemical_name_systematic
; 
?
;
_space_group_IT_number 14
_symmetry_cell_setting monoclinic
_symmetry_space_group_name_Hall '-P 2yn'
_symmetry_space_group_name_H-M 'P 1 21/n 1'
_atom_sites_solution_hydrogens geom
_atom_sites_solution_primary direct
_atom_sites_solution_secondary difmap
_audit_creation_method SHELXL-97
_cell_angle_alpha 90.00
_cell_angle_beta 112.294(5)
_cell_angle_gamma 90.00
_cell_formula_units_Z 4
_cell_length_a 12.2762(17)
_cell_length_b 9.3391(13)
_cell_length_c 13.0612(17)
_cell_measurement_reflns_used 7569
_cell_measurement_temperature 100(2)
_cell_measurement_theta_max 28.27
_cell_measurement_theta_min 2.76
_cell_volume 1385.5(3)
_computing_cell_refinement 'Saint+ ver. 7.68A (Bruker AXS)'
_computing_data_collection 'APEX2 ver. 2010.3 (Bruker AXS)'
_computing_data_reduction 'Saint+ ver. 7.68A (Bruker AXS)'
_computing_molecular_graphics 'XP ver. 5.1 (Bruker AXS, 1998)'
_computing_publication_material 'SHELXL-97 (Sheldrick, 2008)'
_computing_structure_refinement 'SHELXL-97 (Sheldrick, 1997)'
_computing_structure_solution 'SHELXS-97 (Sheldrick, 1990)'
_diffrn_ambient_temperature 100(2)
_diffrn_measured_fraction_theta_full 1.000
_diffrn_measured_fraction_theta_max 0.999
_diffrn_measurement_device_type 'Bruker APEX-II CCD'
_diffrn_measurement_method '\f and \w scans'
_diffrn_radiation_monochromator 'multi-layer mirror'
_diffrn_radiation_source 'rotating anode'
_diffrn_radiation_type MoK\a
_diffrn_radiation_wavelength 0.71073
_diffrn_reflns_av_R_equivalents 0.0390
_diffrn_reflns_av_sigmaI/netI 0.0106
_diffrn_reflns_limit_h_max 16
_diffrn_reflns_limit_h_min -16
_diffrn_reflns_limit_k_max 12
_diffrn_reflns_limit_k_min -12
_diffrn_reflns_limit_l_max 17
_diffrn_reflns_limit_l_min -17
_diffrn_reflns_number 100393
_diffrn_reflns_theta_full 26.00
_diffrn_reflns_theta_max 28.28
_diffrn_reflns_theta_min 1.94
_exptl_absorpt_coefficient_mu 1.288
_exptl_absorpt_correction_T_max 0.7457
_exptl_absorpt_correction_T_min 0.6596
_exptl_absorpt_correction_type multi-scan
_exptl_absorpt_process_details 'Sadabs 2008/1 (Brucker 2008)'
_exptl_crystal_colour colourless
_exptl_crystal_density_diffrn 1.618
_exptl_crystal_density_method 'not measured'
_exptl_crystal_description plate
_exptl_crystal_F_000 680
_exptl_crystal_size_max 0.27
_exptl_crystal_size_mid 0.17
_exptl_crystal_size_min 0.08
_refine_diff_density_max 0.766
_refine_diff_density_min -0.343
_refine_diff_density_rms 0.050
_refine_ls_extinction_method none
_refine_ls_goodness_of_fit_ref 1.074
_refine_ls_hydrogen_treatment constr
_refine_ls_matrix_type full
_refine_ls_number_parameters 149
_refine_ls_number_reflns 3451
_refine_ls_number_restraints 0
_refine_ls_restrained_S_all 1.074
_refine_ls_R_factor_all 0.0137
_refine_ls_R_factor_gt 0.0131
_refine_ls_shift/su_max 0.001
_refine_ls_shift/su_mean 0.000
_refine_ls_structure_factor_coef Fsqd
_refine_ls_weighting_details 'calc w=1/[\s^2^(Fo^2^)+(0.0162P)^2^+0.6972P] where P=(Fo^2^+2Fc^2^)/3'
_refine_ls_weighting_scheme calc
_refine_ls_wR_factor_gt 0.0355
_refine_ls_wR_factor_ref 0.0359
_reflns_number_gt 3356
_reflns_number_total 3451
_reflns_threshold_expression >2sigma(I)
_cod_data_source_file om500111r_si_002.cif
_cod_data_source_block 1
_cod_depositor_comments
;
The following automatic conversions were performed:

'_symmetry_cell_setting' value 'Monoclinic' changed to 'monoclinic'
according to
/usr/data/users/saulius/automatic-downloads/rss-feeds/ACS/lib/dictionaries/cif_core.dic
dictionary named 'cif_core.dic' version 2.4.2 from 2011-04-26.

Automatic conversion script
Id: cif_fix_values 2281 2013-09-26 08:29:07Z andrius 

 Adding full bibliography for 4082849.cif.
;
_cod_original_sg_symbol_H-M P2(1)/n
_cod_database_code 4082849

loop_
_symmetry_equiv_pos_as_xyz
'x, y, z'
'-x+1/2, y+1/2, -z+1/2'
'-x, -y, -z'
'x-1/2, -y-1/2, z-1/2'

loop_
_atom_site_label
_atom_site_type_symbol
_atom_site_fract_x
_atom_site_fract_y
_atom_site_fract_z
_atom_site_U_iso_or_equiv
_atom_site_adp_type
_atom_site_occupancy
_atom_site_symmetry_multiplicity
_atom_site_calc_flag
_atom_site_refinement_flags
Ru1 Ru 0.331340(7) 0.645820(9) -0.005314(7) 0.01204(3) Uani 1 1 d .
C1 C 0.47529(10) 0.70687(13) 0.09841(10) 0.0179(2) Uani 1 1 d .
O1 O 0.56328(8) 0.74646(11) 0.16338(8) 0.0262(2) Uani 1 1 d .
C2 C 0.37461(10) 0.71620(13) -0.11815(10) 0.0189(2) Uani 1 1 d .
O2 O 0.40189(9) 0.76202(11) -0.18639(8) 0.0288(2) Uani 1 1 d .
C1_1 C 0.15554(9) 0.59188(12) 0.00727(9) 0.0146(2) Uani 1 1 d .
C2_1 C 0.24893(10) 0.52330(12) 0.09570(10) 0.0170(2) Uani 1 1 d .
H2_1 H 0.2707 0.5435 0.1722 0.020 Uiso 1 1 calc R
C3_1 C 0.30445(11) 0.41910(12) 0.05048(10) 0.0194(2) Uani 1 1 d .
H3_1 H 0.3677 0.3578 0.0915 0.023 Uiso 1 1 calc R
C4_1 C 0.24802(11) 0.42441(12) -0.06569(10) 0.0192(2) Uani 1 1 d .
H4_1 H 0.2665 0.3670 -0.1169 0.023 Uiso 1 1 calc R
C5_1 C 0.15757(10) 0.53177(12) -0.09303(9) 0.0169(2) Uani 1 1 d .
H5_1 H 0.1072 0.5586 -0.1658 0.020 Uiso 1 1 calc R
Si1_2 Si 0.25667(3) 0.88453(3) 0.00526(3) 0.01461(6) Uani 1 1 d .
C1_2 C 0.34731(11) 0.99146(13) 0.13129(11) 0.0233(2) Uani 1 1 d .
H1A_2 H 0.4246 1.0120 0.1289 0.035 Uiso 1 1 calc R
H1B_2 H 0.3575 0.9363 0.1981 0.035 Uiso 1 1 calc R
H1C_2 H 0.3069 1.0816 0.1324 0.035 Uiso 1 1 calc R
C2_2 C 0.22676(12) 1.00280(14) -0.11875(11) 0.0250(3) Uani 1 1 d .
H2A_2 H 0.1896 1.0918 -0.1088 0.037 Uiso 1 1 calc R
H2B_2 H 0.1740 0.9532 -0.1852 0.037 Uiso 1 1 calc R
H2C_2 H 0.3010 1.0251 -0.1269 0.037 Uiso 1 1 calc R
Si1_3 Si 0.09102(3) 0.77246(3) 0.01849(3) 0.01405(6) Uani 1 1 d .
C1_3 C 0.07589(12) 0.78393(14) 0.15534(10) 0.0228(2) Uani 1 1 d .
H1A_3 H 0.0216 0.7095 0.1599 0.034 Uiso 1 1 calc R
H1B_3 H 0.0450 0.8783 0.1631 0.034 Uiso 1 1 calc R
H1C_3 H 0.1531 0.7700 0.2148 0.034 Uiso 1 1 calc R
C2_3 C -0.05501(11) 0.79469(14) -0.09802(11) 0.0222(2) Uani 1 1 d .
H2A_3 H -0.1083 0.7182 -0.0948 0.033 Uiso 1 1 calc R
H2B_3 H -0.0446 0.7897 -0.1687 0.033 Uiso 1 1 calc R
H2C_3 H -0.0886 0.8878 -0.0916 0.033 Uiso 1 1 calc R

loop_
_atom_site_aniso_label
_atom_site_aniso_U_11
_atom_site_aniso_U_22
_atom_site_aniso_U_33
_atom_site_aniso_U_23
_atom_site_aniso_U_13
_atom_site_aniso_U_12
Ru1 0.01200(5) 0.01216(5) 0.01237(5) -0.00043(3) 0.00509(4) 0.00010(3)
C1 0.0178(5) 0.0184(5) 0.0191(5) 0.0002(4) 0.0089(4) 0.0024(4)
O1 0.0166(4) 0.0326(5) 0.0252(5) -0.0057(4) 0.0031(3) -0.0013(4)
C2 0.0189(5) 0.0198(5) 0.0184(5) -0.0040(4) 0.0077(4) -0.0023(4)
O2 0.0341(5) 0.0353(5) 0.0227(4) -0.0015(4) 0.0174(4) -0.0075(4)
C1_1 0.0129(5) 0.0130(5) 0.0189(5) 0.0000(4) 0.0072(4) -0.0019(4)
C2_1 0.0186(5) 0.0153(5) 0.0184(5) 0.0030(4) 0.0085(4) -0.0003(4)
C3_1 0.0200(5) 0.0132(5) 0.0261(6) 0.0037(4) 0.0099(5) 0.0020(4)
C4_1 0.0209(6) 0.0132(5) 0.0255(6) -0.0044(4) 0.0110(5) -0.0025(4)
C5_1 0.0162(5) 0.0156(5) 0.0179(5) -0.0025(4) 0.0051(4) -0.0034(4)
Si1_2 0.01504(14) 0.01213(13) 0.01550(14) -0.00035(11) 0.00447(12) -0.00021(11)
C1_2 0.0213(6) 0.0196(6) 0.0251(6) -0.0071(5) 0.0044(5) -0.0012(5)
C2_2 0.0293(7) 0.0188(6) 0.0264(6) 0.0062(5) 0.0102(5) 0.0006(5)
Si1_3 0.01474(14) 0.01252(14) 0.01573(14) 0.00064(11) 0.00674(11) 0.00060(11)
C1_3 0.0303(6) 0.0203(6) 0.0226(6) 0.0007(5) 0.0154(5) 0.0011(5)
C2_3 0.0169(5) 0.0214(6) 0.0258(6) 0.0025(5) 0.0052(5) 0.0018(4)

loop_
_atom_type_symbol
_atom_type_description
_atom_type_scat_dispersion_real
_atom_type_scat_dispersion_imag
_atom_type_scat_source
C C 0.0033 0.0016 'International Tables Vol C Tables 4.2.6.8 and 6.1.1.4'
H H 0.0000 0.0000 'International Tables Vol C Tables 4.2.6.8 and 6.1.1.4'
O O 0.0106 0.0060 'International Tables Vol C Tables 4.2.6.8 and 6.1.1.4'
Si Si 0.0817 0.0704 'International Tables Vol C Tables 4.2.6.8 and 6.1.1.4'
Ru Ru -1.2594 0.8363 'International Tables Vol C Tables 4.2.6.8 and 6.1.1.4'

loop_
_geom_angle_atom_site_label_1
_geom_angle_atom_site_label_2
_geom_angle_atom_site_label_3
_geom_angle
C1 Ru1 C2 89.47(5)
C1 Ru1 C2_1 104.02(5)
C2 Ru1 C2_1 165.08(5)
C1 Ru1 C5_1 164.28(5)
C2 Ru1 C5_1 105.16(5)
C2_1 Ru1 C5_1 60.82(4)
C1 Ru1 C1_1 132.66(5)
C2 Ru1 C1_1 134.04(5)
C2_1 Ru1 C1_1 36.82(4)
C5_1 Ru1 C1_1 36.74(4)
C1 Ru1 C3_1 105.17(5)
C2 Ru1 C3_1 133.77(5)
C2_1 Ru1 C3_1 36.74(4)
C5_1 Ru1 C3_1 60.52(4)
C1_1 Ru1 C3_1 61.40(4)
C1 Ru1 C4_1 134.26(5)
C2 Ru1 C4_1 105.53(5)
C2_1 Ru1 C4_1 60.43(4)
C5_1 Ru1 C4_1 36.58(4)
C1_1 Ru1 C4_1 61.21(4)
C3_1 Ru1 C4_1 35.59(4)
C1 Ru1 Si1_2 87.26(4)
C2 Ru1 Si1_2 87.04(4)
C2_1 Ru1 Si1_2 99.75(3)
C5_1 Ru1 Si1_2 99.00(3)
C1_1 Ru1 Si1_2 79.12(3)
C3_1 Ru1 Si1_2 136.19(3)
C4_1 Ru1 Si1_2 135.39(3)
O1 C1 Ru1 178.71(11)
O2 C2 Ru1 178.62(11)
C2_1 C1_1 C5_1 105.98(10)
C2_1 C1_1 Si1_3 124.49(8)
C5_1 C1_1 Si1_3 124.92(8)
C2_1 C1_1 Ru1 70.57(6)
C5_1 C1_1 Ru1 71.09(6)
Si1_3 C1_1 Ru1 104.12(5)
C1_1 C2_1 C3_1 109.30(10)
C1_1 C2_1 Ru1 72.61(6)
C3_1 C2_1 Ru1 73.45(7)
C1_1 C2_1 H2_1 125.4
C3_1 C2_1 H2_1 125.4
Ru1 C2_1 H2_1 120.3
C4_1 C3_1 C2_1 107.61(10)
C4_1 C3_1 Ru1 72.43(7)
C2_1 C3_1 Ru1 69.81(6)
C4_1 C3_1 H3_1 126.2
C2_1 C3_1 H3_1 126.2
Ru1 C3_1 H3_1 123.2
C3_1 C4_1 C5_1 108.06(10)
C3_1 C4_1 Ru1 71.99(7)
C5_1 C4_1 Ru1 70.15(6)
C3_1 C4_1 H4_1 126.0
C5_1 C4_1 H4_1 126.0
Ru1 C4_1 H4_1 123.5
C1_1 C5_1 C4_1 109.01(10)
C1_1 C5_1 Ru1 72.16(6)
C4_1 C5_1 Ru1 73.27(7)
C1_1 C5_1 H5_1 125.5
C4_1 C5_1 H5_1 125.5
Ru1 C5_1 H5_1 120.8
C2_2 Si1_2 C1_2 107.40(6)
C2_2 Si1_2 Si1_3 115.70(5)
C1_2 Si1_2 Si1_3 114.33(5)
C2_2 Si1_2 Ru1 116.38(4)
C1_2 Si1_2 Ru1 115.11(4)
Si1_3 Si1_2 Ru1 87.207(15)
Si1_2 C1_2 H1A_2 109.5
Si1_2 C1_2 H1B_2 109.5
H1A_2 C1_2 H1B_2 109.5
Si1_2 C1_2 H1C_2 109.5
H1A_2 C1_2 H1C_2 109.5
H1B_2 C1_2 H1C_2 109.5
Si1_2 C2_2 H2A_2 109.5
Si1_2 C2_2 H2B_2 109.5
H2A_2 C2_2 H2B_2 109.5
Si1_2 C2_2 H2C_2 109.5
H2A_2 C2_2 H2C_2 109.5
H2B_2 C2_2 H2C_2 109.5
C1_3 Si1_3 C2_3 111.05(6)
C1_3 Si1_3 C1_1 108.75(5)
C2_3 Si1_3 C1_1 109.63(5)
C1_3 Si1_3 Si1_2 116.57(4)
C2_3 Si1_3 Si1_2 118.64(4)
C1_1 Si1_3 Si1_2 89.54(4)
Si1_3 C1_3 H1A_3 109.5
Si1_3 C1_3 H1B_3 109.5
H1A_3 C1_3 H1B_3 109.5
Si1_3 C1_3 H1C_3 109.5
H1A_3 C1_3 H1C_3 109.5
H1B_3 C1_3 H1C_3 109.5
Si1_3 C2_3 H2A_3 109.5
Si1_3 C2_3 H2B_3 109.5
H2A_3 C2_3 H2B_3 109.5
Si1_3 C2_3 H2C_3 109.5
H2A_3 C2_3 H2C_3 109.5
H2B_3 C2_3 H2C_3 109.5

loop_
_geom_bond_atom_site_label_1
_geom_bond_atom_site_label_2
_geom_bond_distance
Ru1 C1 1.8620(12)
Ru1 C2 1.8656(12)
Ru1 C2_1 2.2552(11)
Ru1 C5_1 2.2679(11)
Ru1 C1_1 2.2821(11)
Ru1 C3_1 2.3034(12)
Ru1 C4_1 2.3090(12)
Ru1 Si1_2 2.4342(4)
C1 O1 1.1525(15)
C2 O2 1.1473(15)
C1_1 C2_1 1.4331(15)
C1_1 C5_1 1.4341(15)
C1_1 Si1_3 1.8923(12)
C2_1 C3_1 1.4373(16)
C2_1 H2_1 0.9500
C3_1 C4_1 1.4095(17)
C3_1 H3_1 0.9500
C4_1 C5_1 1.4369(16)
C4_1 H4_1 0.9500
C5_1 H5_1 0.9500
Si1_2 C2_2 1.8780(13)
Si1_2 C1_2 1.8855(12)
Si1_2 Si1_3 2.3510(5)
C1_2 H1A_2 0.9800
C1_2 H1B_2 0.9800
C1_2 H1C_2 0.9800
C2_2 H2A_2 0.9800
C2_2 H2B_2 0.9800
C2_2 H2C_2 0.9800
Si1_3 C1_3 1.8689(13)
Si1_3 C2_3 1.8715(13)
C1_3 H1A_3 0.9800
C1_3 H1B_3 0.9800
C1_3 H1C_3 0.9800
C2_3 H2A_3 0.9800
C2_3 H2B_3 0.9800
C2_3 H2C_3 0.9800

loop_
_geom_torsion_atom_site_label_1
_geom_torsion_atom_site_label_2
_geom_torsion_atom_site_label_3
_geom_torsion_atom_site_label_4
_geom_torsion
C1 Ru1 C1_1 C2_1 -47.07(9)
C2 Ru1 C1_1 C2_1 162.03(7)
C5_1 Ru1 C1_1 C2_1 115.43(10)
C3_1 Ru1 C1_1 C2_1 37.36(7)
C4_1 Ru1 C1_1 C2_1 78.14(7)
Si1_2 Ru1 C1_1 C2_1 -122.98(7)
C1 Ru1 C1_1 C5_1 -162.50(7)
C2 Ru1 C1_1 C5_1 46.59(9)
C2_1 Ru1 C1_1 C5_1 -115.43(10)
C3_1 Ru1 C1_1 C5_1 -78.07(7)
C4_1 Ru1 C1_1 C5_1 -37.29(7)
Si1_2 Ru1 C1_1 C5_1 121.58(7)
C1 Ru1 C1_1 Si1_3 74.97(7)
C2 Ru1 C1_1 Si1_3 -75.94(7)
C2_1 Ru1 C1_1 Si1_3 122.04(8)
C5_1 Ru1 C1_1 Si1_3 -122.53(9)
C3_1 Ru1 C1_1 Si1_3 159.40(7)
C4_1 Ru1 C1_1 Si1_3 -159.82(7)
Si1_2 Ru1 C1_1 Si1_3 -0.95(4)
C5_1 C1_1 C2_1 C3_1 -2.08(13)
Si1_3 C1_1 C2_1 C3_1 -158.89(8)
Ru1 C1_1 C2_1 C3_1 -64.79(8)
C5_1 C1_1 C2_1 Ru1 62.71(8)
Si1_3 C1_1 C2_1 Ru1 -94.10(8)
C1 Ru1 C2_1 C1_1 146.29(7)
C2 Ru1 C2_1 C1_1 -59.5(2)
C5_1 Ru1 C2_1 C1_1 -38.23(6)
C3_1 Ru1 C2_1 C1_1 -117.02(10)
C4_1 Ru1 C2_1 C1_1 -80.44(7)
Si1_2 Ru1 C2_1 C1_1 56.70(6)
C1 Ru1 C2_1 C3_1 -96.68(7)
C2 Ru1 C2_1 C3_1 57.5(2)
C5_1 Ru1 C2_1 C3_1 78.80(7)
C1_1 Ru1 C2_1 C3_1 117.02(10)
C4_1 Ru1 C2_1 C3_1 36.58(7)
Si1_2 Ru1 C2_1 C3_1 173.73(6)
C1_1 C2_1 C3_1 C4_1 1.27(13)
Ru1 C2_1 C3_1 C4_1 -62.98(8)
C1_1 C2_1 C3_1 Ru1 64.25(8)
C1 Ru1 C3_1 C4_1 -149.73(7)
C2 Ru1 C3_1 C4_1 -45.46(10)
C2_1 Ru1 C3_1 C4_1 117.04(10)
C5_1 Ru1 C3_1 C4_1 37.34(7)
C1_1 Ru1 C3_1 C4_1 79.59(7)
Si1_2 Ru1 C3_1 C4_1 108.08(7)
C1 Ru1 C3_1 C2_1 93.23(7)
C2 Ru1 C3_1 C2_1 -162.49(7)
C5_1 Ru1 C3_1 C2_1 -79.70(7)
C1_1 Ru1 C3_1 C2_1 -37.45(7)
C4_1 Ru1 C3_1 C2_1 -117.04(10)
Si1_2 Ru1 C3_1 C2_1 -8.95(9)
C2_1 C3_1 C4_1 C5_1 0.07(13)
Ru1 C3_1 C4_1 C5_1 -61.22(8)
C2_1 C3_1 C4_1 Ru1 61.29(8)
C1 Ru1 C4_1 C3_1 42.79(10)
C2 Ru1 C4_1 C3_1 147.71(7)
C2_1 Ru1 C4_1 C3_1 -37.78(7)
C5_1 Ru1 C4_1 C3_1 -117.64(10)
C1_1 Ru1 C4_1 C3_1 -80.18(7)
Si1_2 Ru1 C4_1 C3_1 -110.44(7)
C1 Ru1 C4_1 C5_1 160.42(7)
C2 Ru1 C4_1 C5_1 -94.65(7)
C2_1 Ru1 C4_1 C5_1 79.86(7)
C1_1 Ru1 C4_1 C5_1 37.46(6)
C3_1 Ru1 C4_1 C5_1 117.64(10)
Si1_2 Ru1 C4_1 C5_1 7.20(9)
C2_1 C1_1 C5_1 C4_1 2.12(13)
Si1_3 C1_1 C5_1 C4_1 158.80(8)
Ru1 C1_1 C5_1 C4_1 64.48(8)
C2_1 C1_1 C5_1 Ru1 -62.36(8)
Si1_3 C1_1 C5_1 Ru1 94.32(8)
C3_1 C4_1 C5_1 C1_1 -1.39(13)
Ru1 C4_1 C5_1 C1_1 -63.78(8)
C3_1 C4_1 C5_1 Ru1 62.39(8)
C1 Ru1 C5_1 C1_1 54.70(19)
C2 Ru1 C5_1 C1_1 -147.24(7)
C2_1 Ru1 C5_1 C1_1 38.31(6)
C3_1 Ru1 C5_1 C1_1 80.69(7)
C4_1 Ru1 C5_1 C1_1 117.00(10)
Si1_2 Ru1 C5_1 C1_1 -57.89(6)
C1 Ru1 C5_1 C4_1 -62.31(19)
C2 Ru1 C5_1 C4_1 95.76(8)
C2_1 Ru1 C5_1 C4_1 -78.69(7)
C1_1 Ru1 C5_1 C4_1 -117.00(10)
C3_1 Ru1 C5_1 C4_1 -36.32(7)
Si1_2 Ru1 C5_1 C4_1 -174.89(6)
C1 Ru1 Si1_2 C2_2 108.89(6)
C2 Ru1 Si1_2 C2_2 19.28(6)
C2_1 Ru1 Si1_2 C2_2 -147.35(6)
C5_1 Ru1 Si1_2 C2_2 -85.61(6)
C1_1 Ru1 Si1_2 C2_2 -116.68(6)
C3_1 Ru1 Si1_2 C2_2 -141.93(7)
C4_1 Ru1 Si1_2 C2_2 -89.95(7)
C1 Ru1 Si1_2 C1_2 -18.05(6)
C2 Ru1 Si1_2 C1_2 -107.66(6)
C2_1 Ru1 Si1_2 C1_2 85.71(6)
C5_1 Ru1 Si1_2 C1_2 147.44(6)
C1_1 Ru1 Si1_2 C1_2 116.38(6)
C3_1 Ru1 Si1_2 C1_2 91.13(7)
C4_1 Ru1 Si1_2 C1_2 143.11(6)
C1 Ru1 Si1_2 Si1_3 -133.69(4)
C2 Ru1 Si1_2 Si1_3 136.69(4)
C2_1 Ru1 Si1_2 Si1_3 -29.93(3)
C5_1 Ru1 Si1_2 Si1_3 31.80(3)
C1_1 Ru1 Si1_2 Si1_3 0.74(3)
C3_1 Ru1 Si1_2 Si1_3 -24.51(5)
C4_1 Ru1 Si1_2 Si1_3 27.47(5)
C2_1 C1_1 Si1_3 C1_3 -41.14(11)
C5_1 C1_1 Si1_3 C1_3 166.36(10)
Ru1 C1_1 Si1_3 C1_3 -117.05(6)
C2_1 C1_1 Si1_3 C2_3 -162.73(9)
C5_1 C1_1 Si1_3 C2_3 44.77(11)
Ru1 C1_1 Si1_3 C2_3 121.36(5)
C2_1 C1_1 Si1_3 Si1_2 76.88(9)
C5_1 C1_1 Si1_3 Si1_2 -75.63(9)
Ru1 C1_1 Si1_3 Si1_2 0.96(4)
C2_2 Si1_2 Si1_3 C1_3 -132.00(7)
C1_2 Si1_2 Si1_3 C1_3 -6.42(7)
Ru1 Si1_2 Si1_3 C1_3 109.95(5)
C2_2 Si1_2 Si1_3 C2_3 4.94(7)
C1_2 Si1_2 Si1_3 C2_3 130.52(7)
Ru1 Si1_2 Si1_3 C2_3 -113.11(5)
C2_2 Si1_2 Si1_3 C1_1 117.17(6)
C1_2 Si1_2 Si1_3 C1_1 -117.25(6)
Ru1 Si1_2 Si1_3 C1_1 -0.88(3)
